data_4115668
loop_
_publ_author_name
'Joseph A. R. Schmidt'
'John Arnold'

_publ_contact_author_address
;
 Dept. of Chemistry
 University of California-Berkeley
 Berkeley, CA  94720-1460
;
_publ_contact_author_email ' arnold@socrates.berkeley.edu '
_publ_contact_author_fax ' (510) 643-5482 '
_publ_contact_author_name ' John Arnold '
_publ_section_title
;
 Reactivity of a Tantalum-Lithium Alkylidene Supported by an Anionic
 Triazacyclononane Ligand
;
_journal_name_full 'Journal of the American Chemical Society'
_journal_page_first 8424
_journal_page_last 8425
_journal_paper_doi 10.1021/ja016143i
_journal_volume 123
_journal_year 2001
_chemical_formula_sum 'C36 H74 Cl Fe N4 O Si2 Ta'
_chemical_formula_weight 907.43
_space_group_IT_number 61
_symmetry_cell_setting orthorhombic
_symmetry_Int_Tables_number 61
_symmetry_space_group_name_Hall '-P 2ac 2ab'
_symmetry_space_group_name_H-M 'P b c a'
_audit_creation_date 'Tue Apr 24 08:41:16 2001'
_audit_creation_method 'by teXsan'
_cell_angle_alpha 90
_cell_angle_beta 90
_cell_angle_gamma 90
_cell_formula_units_Z 8
_cell_length_a 21.2081(2)
_cell_length_b 14.7430(2)
_cell_length_c 29.3458(6)
_cell_measurement_reflns_used 4922
_cell_measurement_temperature 153.2
_cell_measurement_theta_max 45.0
_cell_measurement_theta_min 3.0
_cell_volume 9175.6(2)
_computing_cell_refinement 'Bruker SAINT v5.04'
_computing_data_collection 'Bruker SMART v5.052d'
_computing_data_reduction 'Bruker SAINT v5.04'
_computing_publication_material teXsan
_computing_structure_refinement teXsan
_computing_structure_solution SIR92
_diffrn_ambient_temperature 153.2
_diffrn_measurement_device_type 'SMART CCD'
_diffrn_measurement_method \w-scan
_diffrn_radiation_monochromator graphite
_diffrn_radiation_source 'X-ray tube'
_diffrn_radiation_type MoK\a
_diffrn_radiation_wavelength 0.7107
_diffrn_reflns_av_R_equivalents 0.1265
_diffrn_reflns_limit_h_max 23
_diffrn_reflns_limit_h_min 0
_diffrn_reflns_limit_k_max 16
_diffrn_reflns_limit_k_min -16
_diffrn_reflns_limit_l_max 32
_diffrn_reflns_limit_l_min -32
_diffrn_reflns_number 37665
_diffrn_reflns_theta_max 23.25
_diffrn_reflns_theta_min 1.5
_exptl_absorpt_coefficient_mu 2.835
_exptl_absorpt_correction_T_max 0.78
_exptl_absorpt_correction_T_min 0.51
_exptl_absorpt_correction_type empirical
_exptl_absorpt_process_details 'Blessing, 1995'
_exptl_crystal_colour yellow
_exptl_crystal_density_diffrn 1.314
_exptl_crystal_description block
_exptl_crystal_F_000 3760.00
_exptl_crystal_size_max 0.200
_exptl_crystal_size_mid 0.120
_exptl_crystal_size_min 0.120
_refine_diff_density_max 1.04
_refine_diff_density_min -1.28
_refine_ls_extinction_coef 0.00000
_refine_ls_extinction_method none
_refine_ls_goodness_of_fit_obs 0.875
_refine_ls_hydrogen_treatment constr
_refine_ls_matrix_type full
_refine_ls_number_parameters 300
_refine_ls_number_reflns 2652
_refine_ls_number_restraints 0
_refine_ls_R_factor_all 0.1067
_refine_ls_R_factor_obs 0.0333
_refine_ls_shift/esd_max 0.0000
_refine_ls_structure_factor_coef F
_refine_ls_weighting_scheme sigma
_refine_ls_wR_factor_all 0.0539
_refine_ls_wR_factor_obs 0.0372
_reflns_number_observed 2652
_reflns_number_total 7261
_reflns_observed_criterion I>3.00sigma
_cod_data_source_file ja016143i_s2_1.cif
_cod_data_source_block (Me3SiCH2)(ArN=)Ta(CHSiMe3)(iPr2-tacn)FeCl_(5)
_cod_original_sg_symbol_H-M 'P b c a '
_cod_original_formula_sum 'C36 H74 Cl Fe N4 O Si2 Ta '
_cod_database_code 4115668

loop_
_symmetry_equiv_pos_as_xyz
'   +x,   +y,   +z'
'1/2+x,1/2-y,   -z'
'   -x,1/2+y,1/2-z'
'1/2-x,   -y,1/2+z'
'   -x,   -y,   -z'
'1/2-x,1/2+y,   +z'
'   +x,1/2-y,1/2+z'
'1/2+x,   +y,1/2-z'

loop_
_atom_site_aniso_label
_atom_site_aniso_U_11
_atom_site_aniso_U_22
_atom_site_aniso_U_33
_atom_site_aniso_U_12
_atom_site_aniso_U_13
_atom_site_aniso_U_23
Ta(1) 0.0171(2) 0.0223(2) 0.0165(2) 0.0000(3) 0.0008(3) 0.0000(3)
Fe(1) 0.0186(9) 0.0237(10) 0.020(1) -0.0014(7) 0.0041(10) 0.002(1)
Cl(1) 0.028(2) 0.036(2) 0.026(2) 0.008(1) 0.005(2) 0.003(2)
Si(1) 0.029(2) 0.024(2) 0.019(2) -0.001(2) 0.005(2) -0.001(2)
Si(2) 0.031(2) 0.043(3) 0.024(2) 0.012(3) 0.000(2) 0.004(2)
C(2) 0.044(8) 0.036(9) 0.029(8) 0.015(9) 0.015(6) 0.021(9)
C(3) 0.045(9) 0.040(9) 0.034(8) -0.007(8) -0.003(6) 0.001(8)
C(4) 0.031(8) 0.06(1) 0.038(9) -0.007(8) 0.018(7) 0.003(8)
C(6) 0.06(1) 0.06(1) 0.07(1) 0.036(9) 0.005(10) 0.04(1)
C(7) 0.05(1) 0.05(1) 0.06(1) 0.036(9) -0.013(9) -0.003(10)
C(8) 0.040(9) 0.09(1) 0.05(1) 0.018(9) -0.011(8) -0.02(1)
C(16) 0.05(1) 0.11(2) 0.022(8) -0.01(1) 0.018(8) 0.006(10)
C(17) 0.07(1) 0.047(10) 0.048(9) -0.025(8) -0.03(1) 0.02(1)
C(19) 0.05(1) 0.05(1) 0.05(1) 0.000(8) 0.007(8) 0.030(9)
C(20) 0.06(1) 0.07(1) 0.040(9) 0.006(9) 0.025(8) 0.005(9)
C(28) 0.06(1) 0.028(9) 0.019(8) -0.002(7) 0.006(7) 0.000(7)
C(29) 0.035(8) 0.05(1) 0.026(8) 0.003(8) 0.008(7) -0.002(8)
C(31) 0.035(8) 0.05(1) 0.038(9) -0.020(7) -0.019(7) 0.005(8)
C(32) 0.027(8) 0.08(1) 0.018(7) -0.018(8) -0.004(7) -0.013(9)

loop_
_atom_site_label
_atom_site_fract_x
_atom_site_fract_y
_atom_site_fract_z
_atom_site_U_iso_or_equiv
_atom_site_thermal_displace_type
Ta(1) 0.00721(2) 0.39848(3) 0.63507(2) 0.018 Uij
Fe(1) -0.12919(7) 0.4429(1) 0.63987(6) 0.020 Uij
Cl(1) -0.2076(1) 0.5550(2) 0.6348(1) 0.030 Uij
Si(1) -0.0520(2) 0.5932(3) 0.5705(1) 0.025 Uij
Si(2) 0.1279(2) 0.2442(3) 0.6127(1) 0.033 Uij
N(1) 0.0495(4) 0.4554(6) 0.6801(3) 0.016(2) Uij
N(2) -0.0541(4) 0.3061(7) 0.6574(3) 0.018(2) Uij
N(3) -0.1514(4) 0.3985(8) 0.7110(3) 0.019(2) Uij
N(4) -0.1867(4) 0.3240(7) 0.6217(3) 0.024(3) Uij
C(1) -0.0490(5) 0.4803(8) 0.5975(4) 0.020(3) Uij
C(2) -0.1199(6) 0.6019(10) 0.5293(4) 0.032 Uij
C(3) 0.0210(6) 0.6100(9) 0.5357(4) 0.034 Uij
C(4) -0.0572(6) 0.6830(10) 0.6160(4) 0.030 Uij
C(5) 0.0743(5) 0.3350(8) 0.5912(4) 0.026(3) Uij
C(6) 0.0807(7) 0.156(1) 0.6426(6) 0.051 Uij
C(7) 0.1742(7) 0.191(1) 0.5645(5) 0.051 Uij
C(8) 0.1845(7) 0.293(1) 0.6544(5) 0.044 Uij
C(9) 0.0902(5) 0.5015(8) 0.7096(4) 0.019(3) Uij
C(10) 0.1277(5) 0.5761(8) 0.6930(4) 0.019(3) Uij
C(11) 0.1707(5) 0.6168(8) 0.7210(4) 0.024(3) Uij
C(12) 0.1801(5) 0.5883(9) 0.7650(4) 0.025(3) Uij
C(13) 0.1447(6) 0.5174(9) 0.7816(4) 0.030(3) Uij
C(14) 0.0985(5) 0.4725(8) 0.7550(4) 0.020(3) Uij
C(15) 0.1209(5) 0.6058(9) 0.6441(4) 0.033(3) Uij
C(16) 0.1729(7) 0.558(1) 0.6151(5) 0.052 Uij
C(17) 0.1226(6) 0.7090(9) 0.6367(5) 0.045 Uij
C(18) 0.0627(5) 0.3926(10) 0.7735(4) 0.027(3) Uij
C(19) 0.1036(7) 0.310(1) 0.7810(5) 0.041 Uij
C(20) 0.0278(7) 0.419(1) 0.8170(5) 0.048 Uij
C(21) -0.0680(5) 0.2770(9) 0.7049(4) 0.024(3) Uij
C(22) -0.0963(6) 0.3526(9) 0.7329(4) 0.027(3) Uij
C(23) -0.2053(6) 0.3326(9) 0.7069(4) 0.026(3) Uij
C(24) -0.2344(5) 0.3304(8) 0.6589(4) 0.020(3) Uij
C(25) -0.1531(5) 0.2364(9) 0.6224(4) 0.031(4) Uij
C(26) -0.0812(5) 0.2455(9) 0.6227(4) 0.031(3) Uij
C(27) -0.1709(6) 0.4790(9) 0.7390(4) 0.028(3) Uij
C(28) -0.1217(6) 0.5578(9) 0.7366(4) 0.031 Uij
C(29) -0.1863(6) 0.459(1) 0.7893(4) 0.030 Uij
C(30) -0.2200(6) 0.3437(10) 0.5766(4) 0.036(4) Uij
C(31) -0.2747(6) 0.2774(10) 0.5677(4) 0.037 Uij
C(32) -0.1743(6) 0.344(1) 0.5369(4) 0.030 Uij
C(33) -0.294(2) 0.600(4) 0.460(2) 0.12(1) Uij
C(34) -0.342(3) 0.581(3) 0.436(2) 0.14(1) Uij
C(35) -0.398(4) 0.599(5) 0.476(3) 0.21(2) Uij
C(36) -0.357(3) 0.581(4) 0.511(2) 0.13(2) Uij
C(37) -0.304(4) 0.561(6) 0.486(3) 0.19(2) Uij
C(38) -0.325(2) 0.525(4) 0.524(2) 0.10(1) Uij
C(39) -0.375(3) 0.526(4) 0.510(2) 0.14(2) Uij
C(40) -0.378(2) 0.493(3) 0.569(1) 0.10(1) Uij
C(41) -0.428(3) 0.462(5) 0.543(2) 0.23(2) Uij
C(42) -0.505(3) 0.380(4) 0.519(2) 0.21(2) Uij
H(1) -0.057 0.442 0.571 0.022 Uij
H(2) -0.116 0.556 0.507 0.039 Uij
H(3) -0.119 0.660 0.515 0.039 Uij
H(4) -0.158 0.595 0.546 0.039 Uij
H(5) 0.011 0.602 0.504 0.041 Uij
H(6) 0.037 0.670 0.540 0.041 Uij
H(7) 0.052 0.567 0.544 0.041 Uij
H(8) -0.021 0.682 0.634 0.036 Uij
H(9) -0.094 0.672 0.634 0.036 Uij
H(10) -0.061 0.741 0.602 0.036 Uij
H(11) 0.051 0.309 0.567 0.034 Uij
H(12) 0.101 0.382 0.579 0.034 Uij
H(13) 0.086 0.161 0.674 0.061 Uij
H(14) 0.037 0.164 0.635 0.061 Uij
H(15) 0.094 0.098 0.633 0.061 Uij
H(16) 0.146 0.181 0.540 0.061 Uij
H(17) 0.192 0.136 0.575 0.061 Uij
H(18) 0.207 0.232 0.556 0.061 Uij
H(19) 0.208 0.247 0.669 0.052 Uij
H(20) 0.213 0.333 0.639 0.052 Uij
H(21) 0.163 0.327 0.677 0.052 Uij
H(22) 0.195 0.666 0.710 0.029 Uij
H(23) 0.210 0.617 0.784 0.030 Uij
H(24) 0.151 0.498 0.812 0.035 Uij
H(25) 0.082 0.583 0.633 0.043 Uij
H(26) 0.171 0.490 0.619 0.062 Uij
H(27) 0.170 0.567 0.583 0.062 Uij
H(28) 0.216 0.573 0.624 0.062 Uij
H(29) 0.107 0.723 0.607 0.054 Uij
H(30) 0.165 0.730 0.640 0.054 Uij
H(31) 0.097 0.737 0.659 0.054 Uij
H(32) 0.032 0.376 0.752 0.031 Uij
H(33) 0.125 0.295 0.754 0.050 Uij
H(34) 0.133 0.322 0.805 0.050 Uij
H(35) 0.078 0.260 0.790 0.050 Uij
H(36) 0.058 0.438 0.839 0.058 Uij
H(37) 0.006 0.368 0.828 0.058 Uij
H(38) 0.000 0.467 0.811 0.058 Uij
H(39) -0.030 0.258 0.719 0.029 Uij
H(40) -0.097 0.228 0.704 0.029 Uij
H(41) -0.110 0.328 0.761 0.032 Uij
H(42) -0.065 0.397 0.738 0.032 Uij
H(43) -0.190 0.274 0.714 0.031 Uij
H(44) -0.237 0.349 0.728 0.031 Uij
H(45) -0.258 0.384 0.655 0.023 Uij
H(46) -0.261 0.279 0.658 0.023 Uij
H(47) -0.165 0.204 0.649 0.036 Uij
H(48) -0.165 0.202 0.597 0.036 Uij
H(49) -0.064 0.187 0.627 0.035 Uij
H(50) -0.069 0.268 0.594 0.035 Uij
H(51) -0.209 0.501 0.726 0.033 Uij
H(52) -0.142 0.613 0.745 0.037 Uij
H(53) -0.088 0.546 0.757 0.037 Uij
H(54) -0.106 0.562 0.707 0.037 Uij
H(55) -0.149 0.443 0.805 0.036 Uij
H(56) -0.205 0.510 0.803 0.036 Uij
H(57) -0.215 0.409 0.791 0.036 Uij
H(58) -0.238 0.403 0.578 0.042 Uij
H(59) -0.306 0.284 0.590 0.044 Uij
H(60) -0.293 0.289 0.538 0.044 Uij
H(61) -0.259 0.216 0.568 0.044 Uij
H(62) -0.139 0.382 0.544 0.036 Uij
H(63) -0.159 0.284 0.532 0.036 Uij
H(64) -0.195 0.365 0.510 0.036 Uij

loop_
_atom_type_symbol
_atom_type_oxidation_number
_atom_type_number_in_cell
_atom_type_scat_dispersion_real
_atom_type_scat_dispersion_imag
_atom_type_scat_source
Ta 0 8 -0.705 6.523 'International Tables'
Fe 0 8 0.346 0.844 'International Tables'
C 0 288 0.003 0.002 'International Tables'
N 0 32 0.006 0.003 'International Tables'
H 0 592 0.000 0.000 'International Tables'
Si 0 16 0.082 0.070 'International Tables'
Cl 0 8 0.148 0.159 'International Tables'
O 0 8 0.011 0.006 'International Tables'

loop_
_geom_angle_atom_site_label_1
_geom_angle_atom_site_label_2
_geom_angle_atom_site_label_3
_geom_angle
_geom_angle_publ_flag
Fe(1) Ta(1) N(1) 110.3(3) yes
Fe(1) Ta(1) N(2) 60.0(3) yes
Fe(1) Ta(1) C(1) 47.1(3) yes
Fe(1) Ta(1) C(5) 140.8(3) yes
N(1) Ta(1) N(2) 113.6(4) yes
N(1) Ta(1) C(1) 114.5(5) yes
N(1) Ta(1) C(5) 108.3(4) yes
N(2) Ta(1) C(1) 101.6(4) yes
N(2) Ta(1) C(5) 109.5(4) yes
C(1) Ta(1) C(5) 109.0(5) yes
Ta(1) Fe(1) Cl(1) 147.3(1) yes
Ta(1) Fe(1) N(3) 100.7(2) yes
Ta(1) Fe(1) N(4) 110.7(3) yes
Ta(1) Fe(1) C(1) 42.9(3) yes
Cl(1) Fe(1) N(3) 96.7(3) yes
Cl(1) Fe(1) N(4) 98.8(3) yes
Cl(1) Fe(1) C(1) 109.8(3) yes
N(3) Fe(1) N(4) 82.9(4) yes
N(3) Fe(1) C(1) 140.5(4) yes
N(4) Fe(1) C(1) 119.7(4) yes
C(1) Si(1) C(2) 111.3(6) yes
C(1) Si(1) C(3) 109.0(6) yes
C(1) Si(1) C(4) 109.4(6) yes
C(2) Si(1) C(3) 105.8(5) yes
C(2) Si(1) C(4) 111.2(6) yes
C(3) Si(1) C(4) 110.1(6) yes
C(5) Si(2) C(6) 109.5(5) yes
C(5) Si(2) C(7) 111.0(6) yes
C(5) Si(2) C(8) 109.9(7) yes
C(6) Si(2) C(7) 110.2(8) yes
C(6) Si(2) C(8) 107.8(8) yes
C(7) Si(2) C(8) 108.4(6) yes
Ta(1) N(1) C(9) 170.5(8) yes
Ta(1) N(2) C(21) 129.3(7) yes
Ta(1) N(2) C(26) 116.2(7) yes
C(21) N(2) C(26) 113.4(9) yes
Fe(1) N(3) C(22) 111.6(7) yes
Fe(1) N(3) C(23) 105.9(6) yes
Fe(1) N(3) C(27) 109.7(7) yes
C(22) N(3) C(23) 109(1) yes
C(22) N(3) C(27) 109.7(9) yes
C(23) N(3) C(27) 110.2(8) yes
Fe(1) N(4) C(24) 98.5(7) yes
Fe(1) N(4) C(25) 115.2(7) yes
Fe(1) N(4) C(30) 108.4(7) yes
C(24) N(4) C(25) 111.8(9) yes
C(24) N(4) C(30) 108.0(8) yes
C(25) N(4) C(30) 113.8(10) yes
Ta(1) C(1) Fe(1) 89.9(4) yes
Ta(1) C(1) Si(1) 142.4(6) yes
Fe(1) C(1) Si(1) 116.6(6) yes
Ta(1) C(5) Si(2) 121.0(7) yes
N(1) C(9) C(10) 120.1(10) yes
N(1) C(9) C(14) 120(1) yes
C(10) C(9) C(14) 118(1) yes
C(9) C(10) C(11) 120(1) yes
C(9) C(10) C(15) 119(1) yes
C(11) C(10) C(15) 120(1) yes
C(10) C(11) C(12) 121(1) yes
C(11) C(12) C(13) 119(1) yes
C(12) C(13) C(14) 122(1) yes
C(9) C(14) C(13) 117(1) yes
C(9) C(14) C(18) 121(1) yes
C(13) C(14) C(18) 121(1) yes
C(10) C(15) C(16) 108(1) yes
C(10) C(15) C(17) 114(1) yes
C(16) C(15) C(17) 110(1) yes
C(14) C(18) C(19) 113.3(10) yes
C(14) C(18) C(20) 110(1) yes
C(19) C(18) C(20) 111(1) yes
N(2) C(21) C(22) 112.1(10) yes
N(3) C(22) C(21) 114.2(10) yes
N(3) C(23) C(24) 113.1(10) yes
N(4) C(24) C(23) 113.5(9) yes
N(4) C(25) C(26) 113(1) yes
N(2) C(26) C(25) 116(1) yes
N(3) C(27) C(28) 112.3(10) yes
N(3) C(27) C(29) 115(1) yes
C(28) C(27) C(29) 109(1) yes
N(4) C(30) C(31) 112(1) yes
N(4) C(30) C(32) 111(1) yes
C(31) C(30) C(32) 110(1) yes
C(34) C(33) C(37) 96(6) yes
C(33) C(34) C(35) 99(4) yes
C(33) C(34) C(37) 35(3) yes
C(35) C(34) C(37) 76(4) yes
C(34) C(35) C(36) 92(5) yes
C(34) C(35) C(39) 96(5) yes
C(36) C(35) C(39) 35(3) yes
C(35) C(36) C(37) 99(6) yes
C(35) C(36) C(38) 141(7) yes
C(35) C(36) C(39) 83(7) yes
C(37) C(36) C(38) 62(4) yes
C(37) C(36) C(39) 97(7) yes
C(38) C(36) C(39) 67(6) yes
C(33) C(37) C(34) 47(4) yes
C(33) C(37) C(36) 117(9) yes
C(33) C(37) C(38) 167(10) yes
C(33) C(37) C(39) 132(8) yes
C(34) C(37) C(36) 91(5) yes
C(34) C(37) C(38) 130(6) yes
C(34) C(37) C(39) 89(4) yes
C(36) C(37) C(38) 50(4) yes
C(36) C(37) C(39) 30(3) yes
C(38) C(37) C(39) 41(3) yes
C(36) C(38) C(37) 67(4) yes
C(36) C(38) C(39) 46(4) yes
C(36) C(38) C(40) 94(5) yes
C(37) C(38) C(39) 89(5) yes
C(37) C(38) C(40) 160(5) yes
C(39) C(38) C(40) 72(4) yes
C(35) C(39) C(36) 61(6) yes
C(35) C(39) C(37) 78(4) yes
C(35) C(39) C(38) 122(6) yes
C(35) C(39) C(40) 143(5) yes
C(35) C(39) C(41) 122(5) yes
C(36) C(39) C(37) 51(5) yes
C(36) C(39) C(38) 66(6) yes
C(36) C(39) C(40) 103(7) yes
C(36) C(39) C(41) 137(8) yes
C(37) C(39) C(38) 49(3) yes
C(37) C(39) C(40) 119(4) yes
C(37) C(39) C(41) 158(6) yes
C(38) C(39) C(40) 70(4) yes
C(38) C(39) C(41) 112(6) yes
C(40) C(39) C(41) 45(2) yes
C(38) C(40) C(39) 36(2) yes
C(38) C(40) C(41) 99(4) yes
C(39) C(40) C(41) 65(3) yes
C(39) C(41) C(40) 69(4) yes

loop_
_geom_bond_atom_site_label_1
_geom_bond_atom_site_label_2
_geom_bond_distance
_geom_bond_publ_flag
Ta(1) Fe(1) 2.969(2) yes
Ta(1) N(1) 1.804(9) yes
Ta(1) N(2) 1.995(9) yes
Ta(1) C(1) 2.02(1) yes
Ta(1) C(5) 2.14(1) yes
Fe(1) Cl(1) 2.350(3) yes
Fe(1) N(3) 2.237(9) yes
Fe(1) N(4) 2.201(9) yes
Fe(1) C(1) 2.18(1) yes
Si(1) C(1) 1.85(1) yes
Si(1) C(2) 1.89(1) yes
Si(1) C(3) 1.87(1) yes
Si(1) C(4) 1.88(1) yes
Si(2) C(5) 1.87(1) yes
Si(2) C(6) 1.86(2) yes
Si(2) C(7) 1.89(1) yes
Si(2) C(8) 1.86(1) yes
N(1) C(9) 1.40(1) yes
N(2) C(21) 1.49(1) yes
N(2) C(26) 1.47(1) yes
N(3) C(22) 1.50(1) yes
N(3) C(23) 1.50(1) yes
N(3) C(27) 1.50(1) yes
N(4) C(24) 1.49(1) yes
N(4) C(25) 1.48(2) yes
N(4) C(30) 1.53(1) yes
C(9) C(10) 1.44(1) yes
C(9) C(14) 1.41(2) yes
C(10) C(11) 1.37(1) yes
C(10) C(15) 1.51(2) yes
C(11) C(12) 1.37(2) yes
C(12) C(13) 1.38(2) yes
C(13) C(14) 1.42(2) yes
C(14) C(18) 1.50(2) yes
C(15) C(16) 1.56(2) yes
C(15) C(17) 1.54(2) yes
C(18) C(19) 1.51(2) yes
C(18) C(20) 1.53(2) yes
C(21) C(22) 1.51(2) yes
C(23) C(24) 1.54(2) yes
C(25) C(26) 1.53(1) yes
C(27) C(28) 1.56(2) yes
C(27) C(29) 1.54(2) yes
C(30) C(31) 1.54(2) yes
C(30) C(32) 1.52(2) yes
C(33) C(34) 1.26(6) yes
C(33) C(37) 0.99(8) yes
C(34) C(35) 1.68(8) yes
C(34) C(37) 1.69(8) yes
C(35) C(36) 1.37(8) yes
C(35) C(39) 1.55(9) yes
C(36) C(37) 1.36(8) yes
C(36) C(38) 1.14(7) yes
C(36) C(39) 0.90(8) yes
C(37) C(38) 1.31(8) yes
C(37) C(39) 1.73(9) yes
C(38) C(39) 1.14(7) yes
C(38) C(40) 1.79(6) yes
C(39) C(40) 1.82(8) yes
C(39) C(41) 1.77(8) yes
C(40) C(41) 1.39(7) yes
